data_7020706
loop_
_publ_author_name
'Reichert, Adelina'
'Bolte, Michael'
'Lerner, Hans-Wolfram'
'Wagner, Matthias'

_publ_section_title
;
 Ferrocenyl(trihydro)borates: building blocks for the synthesis of
 heterooligonuclear metallocene complexes.
;
_journal_issue 3
_journal_name_full 'Dalton transactions (Cambridge, England : 2003)'
_journal_page_first 688
_journal_page_last 694
_journal_paper_doi 10.1039/c2dt31732j
_journal_volume 42
_journal_year 2013
_chemical_formula_moiety 'C30 H34 B2 Fe2 Zr'
_chemical_formula_sum 'C30 H34 B2 Fe2 Zr'
_chemical_formula_weight 619.11
_chemical_name_systematic ?
_space_group_IT_number 2
_symmetry_cell_setting triclinic
_symmetry_space_group_name_Hall '-P 1'
_symmetry_space_group_name_H-M 'P -1'
_atom_sites_solution_hydrogens geom
_atom_sites_solution_primary direct
_atom_sites_solution_secondary difmap
_audit_creation_method SHELXL-97
_cell_angle_alpha 79.726(5)
_cell_angle_beta 78.431(5)
_cell_angle_gamma 88.685(5)
_cell_formula_units_Z 2
_cell_length_a 7.6961(5)
_cell_length_b 11.9241(7)
_cell_length_c 14.5443(9)
_cell_measurement_reflns_used 12936
_cell_measurement_temperature 173(2)
_cell_measurement_theta_max 26.1
_cell_measurement_theta_min 3.4
_cell_volume 1286.52(14)
_computing_cell_refinement 'X-Area (Stoe & Cie, 2001)'
_computing_data_collection 'X-Area (Stoe & Cie, 2001)'
_computing_data_reduction 'X-Area (Stoe & Cie, 2001)'
_computing_molecular_graphics 'XP in SHELXTL-Plus (Sheldrick, 1991)'
_computing_structure_refinement 'SHELXL-97 (Sheldrick, 1997)'
_computing_structure_solution 'SHELXS-97 (Sheldrick, 1990)'
_diffrn_ambient_temperature 173(2)
_diffrn_measured_fraction_theta_full 0.997
_diffrn_measured_fraction_theta_max 0.987
_diffrn_measurement_device_type 'STOE IPDS II two-circle-diffractometer'
_diffrn_measurement_method \w
_diffrn_radiation_monochromator graphite
_diffrn_radiation_source 'fine-focus sealed tube'
_diffrn_radiation_type MoK\a
_diffrn_radiation_wavelength 0.71073
_diffrn_reflns_av_R_equivalents 0.0739
_diffrn_reflns_av_sigmaI/netI 0.0656
_diffrn_reflns_limit_h_max 9
_diffrn_reflns_limit_h_min -9
_diffrn_reflns_limit_k_max 14
_diffrn_reflns_limit_k_min -14
_diffrn_reflns_limit_l_max 17
_diffrn_reflns_limit_l_min -14
_diffrn_reflns_number 16842
_diffrn_reflns_theta_full 25.00
_diffrn_reflns_theta_max 25.65
_diffrn_reflns_theta_min 3.31
_diffrn_standards_number 0
_exptl_absorpt_coefficient_mu 1.528
_exptl_absorpt_correction_T_max 0.7705
_exptl_absorpt_correction_T_min 0.7298
_exptl_absorpt_correction_type multi-scan
_exptl_absorpt_process_details 'MULABS (Spek, 2003; Blessing, 1995)'
_exptl_crystal_colour orange
_exptl_crystal_density_diffrn 1.598
_exptl_crystal_density_method 'not measured'
_exptl_crystal_description block
_exptl_crystal_F_000 632
_exptl_crystal_size_max 0.22
_exptl_crystal_size_mid 0.18
_exptl_crystal_size_min 0.18
_refine_diff_density_max 0.305
_refine_diff_density_min -0.373
_refine_diff_density_rms 0.079
_refine_ls_extinction_coef 0.0025(3)
_refine_ls_extinction_expression Fc^*^=kFc[1+0.001xFc^2^\l^3^/sin(2\q)]^-1/4^
_refine_ls_extinction_method SHELXL
_refine_ls_goodness_of_fit_ref 0.900
_refine_ls_hydrogen_treatment mixed
_refine_ls_matrix_type full
_refine_ls_number_parameters 341
_refine_ls_number_reflns 4812
_refine_ls_number_restraints 0
_refine_ls_restrained_S_all 0.900
_refine_ls_R_factor_all 0.0452
_refine_ls_R_factor_gt 0.0304
_refine_ls_shift/su_max 0.001
_refine_ls_shift/su_mean 0.000
_refine_ls_structure_factor_coef Fsqd
_refine_ls_weighting_details 'calc w=1/[\s^2^(Fo^2^)+(0.0232P)^2^+0.0000P] where P=(Fo^2^+2Fc^2^)/3'
_refine_ls_weighting_scheme calc
_refine_ls_wR_factor_gt 0.0603
_refine_ls_wR_factor_ref 0.0630
_reflns_number_gt 3819
_reflns_number_total 4812
_reflns_threshold_expression >2sigma(I)
_cod_data_source_file c2dt31732j.txt
_cod_data_source_block wa1196
_cod_depositor_comments
;
The following automatic conversions were performed:

'_symmetry_cell_setting' value 'Triclinic' changed to 'triclinic'
according to /home/saulius/struct/CIF-dictionaries/cif_core.dic
dictionary named 'cif_core.dic' version 2.4.2 from 2011-04-26.

Automatic conversion script
Id: cif_fix_values 1891 2012-01-12 08:04:46Z andrius 
;
_cod_original_sg_symbol_H-M P-1
_cod_database_code 7020706

loop_
_symmetry_equiv_pos_as_xyz
'x, y, z'
'-x, -y, -z'

loop_
_atom_site_label
_atom_site_type_symbol
_atom_site_fract_x
_atom_site_fract_y
_atom_site_fract_z
_atom_site_U_iso_or_equiv
_atom_site_adp_type
_atom_site_occupancy
_atom_site_symmetry_multiplicity
_atom_site_calc_flag
_atom_site_refinement_flags
Zr1 Zr 0.37543(3) 0.26258(2) 0.45959(2) 0.01356(8) Uani 1 1 d .
Fe1 Fe 0.26507(5) 0.07806(4) 0.15797(3) 0.01954(11) Uani 1 1 d .
Fe2 Fe 0.28228(5) 0.58659(4) 0.15319(3) 0.01873(11) Uani 1 1 d .
B1 B 0.2710(5) 0.1037(3) 0.3762(3) 0.0244(7) Uani 1 1 d .
H1A H 0.206(4) 0.184(3) 0.376(3) 0.029(9) Uiso 1 1 d .
H1C H 0.170(5) 0.036(3) 0.412(3) 0.037(10) Uiso 1 1 d .
H1B H 0.372(5) 0.102(3) 0.431(3) 0.039(10) Uiso 1 1 d .
B2 B 0.2737(4) 0.4523(3) 0.3660(3) 0.0222(7) Uani 1 1 d .
H2A H 0.341(4) 0.438(3) 0.433(3) 0.028(9) Uiso 1 1 d .
H2B H 0.299(5) 0.360(3) 0.351(3) 0.044(11) Uiso 1 1 d .
H2C H 0.116(4) 0.470(3) 0.399(3) 0.029(9) Uiso 1 1 d .
C1 C 0.3767(4) 0.0993(3) 0.2719(2) 0.0223(6) Uani 1 1 d .
C2 C 0.4216(4) 0.1923(3) 0.1936(2) 0.0257(7) Uani 1 1 d .
H2 H 0.3945 0.2699 0.1964 0.031 Uiso 1 1 calc R
C3 C 0.5119(4) 0.1517(3) 0.1115(3) 0.0288(7) Uani 1 1 d .
H3 H 0.5559 0.1968 0.0508 0.035 Uiso 1 1 calc R
C4 C 0.5254(4) 0.0318(3) 0.1359(3) 0.0287(7) Uani 1 1 d .
H4 H 0.5794 -0.0181 0.0947 0.034 Uiso 1 1 calc R
C5 C 0.4426(4) 0.0000(3) 0.2339(2) 0.0253(7) Uani 1 1 d .
H5 H 0.4325 -0.0757 0.2688 0.030 Uiso 1 1 calc R
C11 C -0.0035(4) 0.0685(3) 0.2073(3) 0.0310(8) Uani 1 1 d .
H11 H -0.0632 0.0758 0.2697 0.037 Uiso 1 1 calc R
C12 C 0.0395(4) 0.1586(3) 0.1282(3) 0.0317(8) Uani 1 1 d .
H12 H 0.0129 0.2368 0.1281 0.038 Uiso 1 1 calc R
C13 C 0.1288(4) 0.1116(3) 0.0495(3) 0.0307(7) Uani 1 1 d .
H13 H 0.1736 0.1529 -0.0127 0.037 Uiso 1 1 calc R
C14 C 0.1402(4) -0.0073(3) 0.0792(3) 0.0292(7) Uani 1 1 d .
H14 H 0.1936 -0.0598 0.0404 0.035 Uiso 1 1 calc R
C15 C 0.0584(4) -0.0344(3) 0.1766(3) 0.0291(7) Uani 1 1 d .
H15 H 0.0468 -0.1084 0.2148 0.035 Uiso 1 1 calc R
C21 C 0.3042(4) 0.2694(3) 0.6345(2) 0.0244(7) Uani 1 1 d .
H21 H 0.3931 0.2934 0.6639 0.029 Uiso 1 1 calc R
C22 C 0.1815(4) 0.3395(3) 0.5937(2) 0.0240(6) Uani 1 1 d .
H22 H 0.1727 0.4196 0.5903 0.029 Uiso 1 1 calc R
C23 C 0.0730(4) 0.2707(3) 0.5583(2) 0.0263(7) Uani 1 1 d .
H23 H -0.0203 0.2965 0.5261 0.032 Uiso 1 1 calc R
C24 C 0.1271(4) 0.1579(3) 0.5789(2) 0.0256(7) Uani 1 1 d .
H24 H 0.0750 0.0933 0.5647 0.031 Uiso 1 1 calc R
C25 C 0.2724(4) 0.1569(3) 0.6245(2) 0.0235(6) Uani 1 1 d .
H25 H 0.3375 0.0917 0.6449 0.028 Uiso 1 1 calc R
C31 C 0.6746(4) 0.1697(3) 0.4192(3) 0.0306(8) Uani 1 1 d .
H31 H 0.6803 0.0917 0.4129 0.037 Uiso 1 1 calc R
C32 C 0.6672(4) 0.2110(3) 0.5035(3) 0.0260(7) Uani 1 1 d .
H32 H 0.6656 0.1662 0.5647 0.031 Uiso 1 1 calc R
C33 C 0.6625(3) 0.3313(3) 0.4822(2) 0.0216(6) Uani 1 1 d .
H33 H 0.6561 0.3815 0.5266 0.026 Uiso 1 1 calc R
C34 C 0.6687(3) 0.3634(3) 0.3845(2) 0.0242(7) Uani 1 1 d .
H34 H 0.6704 0.4393 0.3504 0.029 Uiso 1 1 calc R
C35 C 0.6720(4) 0.2629(3) 0.3449(3) 0.0299(8) Uani 1 1 d .
H35 H 0.6724 0.2591 0.2802 0.036 Uiso 1 1 calc R
C41 C 0.3653(4) 0.5480(2) 0.2813(2) 0.0178(6) Uani 1 1 d .
C42 C 0.3093(4) 0.6641(2) 0.2629(2) 0.0209(6) Uani 1 1 d .
H42 H 0.2163 0.6974 0.3024 0.025 Uiso 1 1 calc R
C43 C 0.4151(4) 0.7219(3) 0.1761(2) 0.0250(7) Uani 1 1 d .
H43 H 0.4046 0.7995 0.1481 0.030 Uiso 1 1 calc R
C44 C 0.5382(4) 0.6436(3) 0.1390(2) 0.0262(7) Uani 1 1 d .
H44 H 0.6258 0.6592 0.0820 0.031 Uiso 1 1 calc R
C45 C 0.5074(4) 0.5368(3) 0.2026(2) 0.0222(6) Uani 1 1 d .
H45 H 0.5709 0.4688 0.1942 0.027 Uiso 1 1 calc R
C51 C 0.0758(5) 0.4774(3) 0.1625(3) 0.0379(9) Uani 1 1 d .
H51 H 0.0299 0.4199 0.2155 0.045 Uiso 1 1 calc R
C52 C 0.0201(4) 0.5914(4) 0.1481(3) 0.0428(10) Uani 1 1 d .
H52 H -0.0695 0.6241 0.1900 0.051 Uiso 1 1 calc R
C53 C 0.1195(5) 0.6488(3) 0.0613(3) 0.0394(9) Uani 1 1 d .
H53 H 0.1083 0.7265 0.0340 0.047 Uiso 1 1 calc R
C54 C 0.2396(5) 0.5699(3) 0.0215(3) 0.0355(8) Uani 1 1 d .
H54 H 0.3237 0.5854 -0.0368 0.043 Uiso 1 1 calc R
C55 C 0.2113(5) 0.4634(3) 0.0847(3) 0.0339(8) Uani 1 1 d .
H55 H 0.2730 0.3950 0.0760 0.041 Uiso 1 1 calc R

loop_
_atom_site_aniso_label
_atom_site_aniso_U_11
_atom_site_aniso_U_22
_atom_site_aniso_U_33
_atom_site_aniso_U_23
_atom_site_aniso_U_13
_atom_site_aniso_U_12
Zr1 0.01345(13) 0.01379(14) 0.01400(15) -0.00250(11) -0.00392(10) -0.00090(9)
Fe1 0.0230(2) 0.0193(2) 0.0172(2) -0.00325(18) -0.00573(18) -0.00155(16)
Fe2 0.0222(2) 0.0191(2) 0.0158(2) -0.00307(18) -0.00577(17) 0.00080(16)
B1 0.0308(17) 0.0208(17) 0.025(2) -0.0060(15) -0.0106(15) -0.0049(14)
B2 0.0235(15) 0.0220(17) 0.0206(18) 0.0011(15) -0.0074(14) 0.0004(13)
C1 0.0253(14) 0.0215(15) 0.0218(17) -0.0026(13) -0.0093(12) -0.0042(12)
C2 0.0343(16) 0.0206(15) 0.0247(18) -0.0034(14) -0.0118(13) -0.0053(13)
C3 0.0243(15) 0.0362(19) 0.0240(18) -0.0001(15) -0.0038(13) -0.0077(13)
C4 0.0223(14) 0.0374(19) 0.0286(19) -0.0108(16) -0.0057(13) 0.0014(13)
C5 0.0267(15) 0.0259(16) 0.0241(17) -0.0007(14) -0.0106(13) 0.0010(12)
C11 0.0262(15) 0.0361(19) 0.030(2) -0.0066(16) -0.0042(14) 0.0004(14)
C12 0.0292(16) 0.0276(17) 0.042(2) -0.0050(16) -0.0176(15) 0.0053(13)
C13 0.0332(17) 0.0355(19) 0.0242(18) 0.0027(15) -0.0144(14) -0.0041(14)
C14 0.0294(16) 0.0308(18) 0.0307(19) -0.0095(15) -0.0101(14) -0.0047(13)
C15 0.0273(15) 0.0282(17) 0.0305(19) -0.0006(15) -0.0056(14) -0.0074(13)
C21 0.0199(13) 0.0371(18) 0.0163(16) -0.0066(14) -0.0014(12) -0.0062(12)
C22 0.0251(14) 0.0248(16) 0.0193(16) -0.0053(13) 0.0029(12) 0.0044(12)
C23 0.0128(13) 0.044(2) 0.0197(17) -0.0040(15) 0.0010(12) 0.0010(12)
C24 0.0220(14) 0.0342(18) 0.0182(16) -0.0034(14) 0.0020(12) -0.0140(13)
C25 0.0245(14) 0.0252(16) 0.0175(16) 0.0043(13) -0.0034(12) 0.0012(12)
C31 0.0180(14) 0.0250(17) 0.049(2) -0.0130(16) -0.0028(14) 0.0037(12)
C32 0.0147(13) 0.0269(17) 0.0319(19) 0.0064(15) -0.0048(12) 0.0023(12)
C33 0.0134(12) 0.0257(16) 0.0285(18) -0.0067(14) -0.0092(12) -0.0019(11)
C34 0.0133(13) 0.0241(16) 0.0335(19) 0.0017(14) -0.0060(12) -0.0056(11)
C35 0.0150(13) 0.050(2) 0.0257(18) -0.0128(17) 0.0001(12) -0.0030(13)
C41 0.0212(13) 0.0160(14) 0.0182(16) -0.0039(12) -0.0079(12) 0.0013(11)
C42 0.0291(14) 0.0173(14) 0.0171(16) -0.0035(12) -0.0066(12) 0.0017(11)
C43 0.0379(16) 0.0187(15) 0.0187(16) 0.0010(13) -0.0091(13) -0.0065(13)
C44 0.0210(14) 0.0376(18) 0.0190(17) -0.0042(15) -0.0020(12) -0.0048(13)
C45 0.0201(14) 0.0278(16) 0.0202(16) -0.0071(14) -0.0052(12) 0.0046(12)
C51 0.0397(19) 0.045(2) 0.031(2) -0.0022(17) -0.0138(16) -0.0203(16)
C52 0.0262(17) 0.064(3) 0.047(3) -0.024(2) -0.0167(17) 0.0038(17)
C53 0.051(2) 0.0329(19) 0.042(2) -0.0047(18) -0.0311(19) 0.0066(16)
C54 0.051(2) 0.040(2) 0.0179(18) -0.0046(16) -0.0133(15) -0.0075(16)
C55 0.0458(19) 0.0279(18) 0.035(2) -0.0125(16) -0.0179(16) -0.0026(15)

loop_
_atom_type_symbol
_atom_type_description
_atom_type_scat_dispersion_real
_atom_type_scat_dispersion_imag
_atom_type_scat_source
C C 0.0033 0.0016 'International Tables Vol C Tables 4.2.6.8 and 6.1.1.4'
H H 0.0000 0.0000 'International Tables Vol C Tables 4.2.6.8 and 6.1.1.4'
B B 0.0013 0.0007 'International Tables Vol C Tables 4.2.6.8 and 6.1.1.4'
Fe Fe 0.3463 0.8444 'International Tables Vol C Tables 4.2.6.8 and 6.1.1.4'
Zr Zr -2.9673 0.5597 'International Tables Vol C Tables 4.2.6.8 and 6.1.1.4'

loop_
_geom_angle_atom_site_label_1
_geom_angle_atom_site_label_2
_geom_angle_atom_site_label_3
_geom_angle
C33 Zr1 C25 97.36(10)
C33 Zr1 C23 129.68(11)
C25 Zr1 C23 54.36(11)
C33 Zr1 C32 33.09(10)
C25 Zr1 C32 80.27(10)
C23 Zr1 C32 131.82(11)
C33 Zr1 C24 129.74(11)
C25 Zr1 C24 32.86(10)
C23 Zr1 C24 32.58(11)
C32 Zr1 C24 111.21(11)
C33 Zr1 C22 97.26(10)
C25 Zr1 C22 54.04(11)
C23 Zr1 C22 32.80(10)
C32 Zr1 C22 108.94(11)
C24 Zr1 C22 53.97(10)
C33 Zr1 C21 79.31(10)
C25 Zr1 C21 32.72(11)
C23 Zr1 C21 54.20(10)
C32 Zr1 C21 79.28(11)
C24 Zr1 C21 54.13(10)
C22 Zr1 C21 32.39(10)
C33 Zr1 C34 32.35(11)
C25 Zr1 C34 129.43(10)
C23 Zr1 C34 147.65(11)
C32 Zr1 C34 53.87(10)
C24 Zr1 C34 162.09(10)
C22 Zr1 C34 117.66(10)
C21 Zr1 C34 109.61(10)
C33 Zr1 C31 53.78(10)
C25 Zr1 C31 99.34(11)
C23 Zr1 C31 152.51(12)
C32 Zr1 C31 32.09(12)
C24 Zr1 C31 120.75(11)
C22 Zr1 C31 140.60(11)
C21 Zr1 C31 109.24(11)
C34 Zr1 C31 53.36(10)
C33 Zr1 C35 53.89(10)
C25 Zr1 C35 130.95(11)
C23 Zr1 C35 174.48(12)
C32 Zr1 C35 53.66(11)
C24 Zr1 C35 150.48(12)
C22 Zr1 C35 149.48(10)
C21 Zr1 C35 130.77(10)
C34 Zr1 C35 32.42(11)
C31 Zr1 C35 32.18(12)
C33 Zr1 B2 98.40(10)
C25 Zr1 B2 132.66(11)
C23 Zr1 B2 81.76(11)
C32 Zr1 B2 130.19(10)
C24 Zr1 B2 112.66(11)
C22 Zr1 B2 79.81(11)
C21 Zr1 B2 108.92(11)
C34 Zr1 B2 78.16(10)
C31 Zr1 B2 125.73(11)
C35 Zr1 B2 93.67(12)
C33 Zr1 B1 136.10(11)
C25 Zr1 B1 94.87(11)
C23 Zr1 B1 91.10(11)
C32 Zr1 B1 109.82(11)
C24 Zr1 B1 74.44(11)
C22 Zr1 B1 123.57(11)
C21 Zr1 B1 126.35(11)
C34 Zr1 B1 118.10(11)
C31 Zr1 B1 82.70(11)
C35 Zr1 B1 86.95(11)
B2 Zr1 B1 103.65(11)
C33 Zr1 H1A 152.2(9)
C25 Zr1 H1A 102.4(9)
C23 Zr1 H1A 78.1(9)
C32 Zr1 H1A 132.7(9)
C24 Zr1 H1A 73.4(9)
C22 Zr1 H1A 110.2(9)
C21 Zr1 H1A 127.0(9)
C34 Zr1 H1A 123.4(9)
C31 Zr1 H1A 103.3(9)
C35 Zr1 H1A 98.3(9)
B2 Zr1 H1A 82.4(9)
B1 Zr1 H1A 23.5(9)
C33 Zr1 H1B 116.1(10)
C25 Zr1 H1B 80.9(11)
C23 Zr1 H1B 100.7(10)
C32 Zr1 H1B 85.5(11)
C24 Zr1 H1B 73.4(10)
C22 Zr1 H1B 127.3(11)
C21 Zr1 H1B 113.3(11)
C34 Zr1 H1B 111.7(10)
C31 Zr1 H1B 63.5(10)
C35 Zr1 H1B 79.8(10)
B2 Zr1 H1B 129.0(12)
B1 Zr1 H1B 26.3(11)
H1A Zr1 H1B 49.5(14)
C33 Zr1 H2A 79.2(9)
C25 Zr1 H2A 118.7(10)
C23 Zr1 H2A 81.3(9)
C32 Zr1 H2A 112.2(9)
C24 Zr1 H2A 113.5(9)
C22 Zr1 H2A 65.6(10)
C21 Zr1 H2A 88.5(10)
C34 Zr1 H2A 69.7(9)
C31 Zr1 H2A 123.0(9)
C35 Zr1 H2A 96.0(9)
B2 Zr1 H2A 25.8(10)
B1 Zr1 H2A 129.4(10)
H1A Zr1 H2A 107.5(14)
H1B Zr1 H2A 154.7(15)
C33 Zr1 H2B 110.6(11)
C25 Zr1 H2B 144.2(11)
C23 Zr1 H2B 90.0(11)
C32 Zr1 H2B 134.9(11)
C24 Zr1 H2B 113.9(11)
C22 Zr1 H2B 99.2(12)
C21 Zr1 H2B 130.8(12)
C34 Zr1 H2B 82.1(11)
C31 Zr1 H2B 115.0(11)
C35 Zr1 H2B 84.5(11)
B2 Zr1 H2B 24.5(12)
B1 Zr1 H2B 80.5(12)
H1A Zr1 H2B 61.5(15)
H1B Zr1 H2B 104.9(17)
H2A Zr1 H2B 49.8(15)
C5 Fe1 C2 67.93(13)
C5 Fe1 C13 157.57(14)
C2 Fe1 C13 125.10(14)
C5 Fe1 C14 121.65(14)
C2 Fe1 C14 161.33(14)
C13 Fe1 C14 40.47(14)
C5 Fe1 C4 40.96(13)
C2 Fe1 C4 68.24(13)
C13 Fe1 C4 122.12(14)
C14 Fe1 C4 107.54(13)
C5 Fe1 C3 68.26(13)
C2 Fe1 C3 40.51(14)
C13 Fe1 C3 108.61(14)
C14 Fe1 C3 124.58(14)
C4 Fe1 C3 40.55(14)
C5 Fe1 C11 123.39(14)
C2 Fe1 C11 122.14(14)
C13 Fe1 C11 68.06(15)
C14 Fe1 C11 68.08(14)
C4 Fe1 C11 160.05(14)
C3 Fe1 C11 157.86(14)
C5 Fe1 C15 107.04(13)
C2 Fe1 C15 157.16(14)
C13 Fe1 C15 68.05(14)
C14 Fe1 C15 40.40(14)
C4 Fe1 C15 123.54(13)
C3 Fe1 C15 160.44(14)
C11 Fe1 C15 40.58(13)
C5 Fe1 C12 160.18(14)
C2 Fe1 C12 108.66(13)
C13 Fe1 C12 40.34(15)
C14 Fe1 C12 67.94(14)
C4 Fe1 C12 157.79(15)
C3 Fe1 C12 122.75(14)
C11 Fe1 C12 40.50(14)
C15 Fe1 C12 68.07(14)
C5 Fe1 C1 40.94(12)
C2 Fe1 C1 40.89(13)
C13 Fe1 C1 160.69(13)
C14 Fe1 C1 156.53(13)
C4 Fe1 C1 69.45(13)
C3 Fe1 C1 69.14(13)
C11 Fe1 C1 106.40(13)
C15 Fe1 C1 120.61(13)
C12 Fe1 C1 123.59(13)
C42 Fe2 C52 106.49(14)
C42 Fe2 C43 41.06(13)
C52 Fe2 C43 122.61(15)
C42 Fe2 C45 68.41(12)
C52 Fe2 C45 158.19(16)
C43 Fe2 C45 68.37(13)
C42 Fe2 C53 121.99(14)
C52 Fe2 C53 40.35(17)
C43 Fe2 C53 107.52(14)
C45 Fe2 C53 160.34(15)
C42 Fe2 C51 122.16(14)
C52 Fe2 C51 40.40(16)
C43 Fe2 C51 158.60(15)
C45 Fe2 C51 123.00(15)
C53 Fe2 C51 67.90(16)
C42 Fe2 C54 158.65(14)
C52 Fe2 C54 67.98(16)
C43 Fe2 C54 123.16(14)
C45 Fe2 C54 124.37(14)
C53 Fe2 C54 40.54(16)
C51 Fe2 C54 67.89(15)
C42 Fe2 C55 158.51(14)
C52 Fe2 C55 67.81(15)
C43 Fe2 C55 159.52(14)
C45 Fe2 C55 108.72(14)
C53 Fe2 C55 67.99(15)
C51 Fe2 C55 40.17(15)
C54 Fe2 C55 40.49(15)
C42 Fe2 C44 68.41(12)
C52 Fe2 C44 159.03(16)
C43 Fe2 C44 40.31(13)
C45 Fe2 C44 40.77(13)
C53 Fe2 C44 123.77(15)
C51 Fe2 C44 159.55(15)
C54 Fe2 C44 108.94(14)
C55 Fe2 C44 124.27(14)
C42 Fe2 C41 41.11(11)
C52 Fe2 C41 121.15(15)
C43 Fe2 C41 69.45(12)
C45 Fe2 C41 41.07(12)
C53 Fe2 C41 157.39(14)
C51 Fe2 C41 106.31(13)
C54 Fe2 C41 159.60(13)
C55 Fe2 C41 122.60(13)
C44 Fe2 C41 69.26(12)
C1 B1 Zr1 115.9(2)
C1 B1 H1A 109(2)
Zr1 B1 H1A 58.4(19)
C1 B1 H1C 119(2)
Zr1 B1 H1C 124(2)
H1A B1 H1C 107(3)
C1 B1 H1B 110.8(18)
Zr1 B1 H1B 47.7(18)
H1A B1 H1B 105(3)
H1C B1 H1B 105(3)
C41 B2 Zr1 135.5(2)
C41 B2 H2A 114.7(17)
Zr1 B2 H2A 50.5(17)
C41 B2 H2B 114(2)
Zr1 B2 H2B 45(2)
H2A B2 H2B 94(3)
C41 B2 H2C 114.4(17)
Zr1 B2 H2C 110.1(17)
H2A B2 H2C 104(2)
H2B B2 H2C 113(2)
C5 C1 C2 104.8(3)
C5 C1 B1 127.3(3)
C2 C1 B1 127.8(3)
C5 C1 Fe1 68.18(17)
C2 C1 Fe1 68.40(17)
B1 C1 Fe1 125.5(2)
C3 C2 C1 110.1(3)
C3 C2 Fe1 70.08(17)
C1 C2 Fe1 70.71(16)
C3 C2 H2 125.0
C1 C2 H2 125.0
Fe1 C2 H2 125.9
C2 C3 C4 107.9(3)
C2 C3 Fe1 69.41(17)
C4 C3 Fe1 69.61(17)
C2 C3 H3 126.1
C4 C3 H3 126.1
Fe1 C3 H3 126.5
C3 C4 C5 107.2(3)
C3 C4 Fe1 69.83(18)
C5 C4 Fe1 69.11(17)
C3 C4 H4 126.4
C5 C4 H4 126.4
Fe1 C4 H4 126.2
C4 C5 C1 110.0(3)
C4 C5 Fe1 69.94(18)
C1 C5 Fe1 70.88(17)
C4 C5 H5 125.0
C1 C5 H5 125.0
Fe1 C5 H5 125.7
C12 C11 C15 107.9(3)
C12 C11 Fe1 69.87(18)
C15 C11 Fe1 69.82(17)
C12 C11 H11 126.1
C15 C11 H11 126.1
Fe1 C11 H11 125.8
C13 C12 C11 108.0(3)
C13 C12 Fe1 69.51(18)
C11 C12 Fe1 69.63(19)
C13 C12 H12 126.0
C11 C12 H12 126.0
Fe1 C12 H12 126.4
C12 C13 C14 108.2(3)
C12 C13 Fe1 70.15(19)
C14 C13 Fe1 69.83(19)
C12 C13 H13 125.9
C14 C13 H13 125.9
Fe1 C13 H13 125.7
C13 C14 C15 108.2(3)
C13 C14 Fe1 69.70(18)
C15 C14 Fe1 70.04(18)
C13 C14 H14 125.9
C15 C14 H14 125.9
Fe1 C14 H14 125.9
C14 C15 C11 107.8(3)
C14 C15 Fe1 69.56(17)
C11 C15 Fe1 69.60(18)
C14 C15 H15 126.1
C11 C15 H15 126.1
Fe1 C15 H15 126.3
C22 C21 C25 107.8(3)
C22 C21 Zr1 73.69(18)
C25 C21 Zr1 72.71(18)
C22 C21 H21 126.1
C25 C21 H21 126.1
Zr1 C21 H21 119.4
C21 C22 C23 108.3(3)
C21 C22 Zr1 73.91(17)
C23 C22 Zr1 72.87(17)
C21 C22 H22 125.9
C23 C22 H22 125.9
Zr1 C22 H22 119.2
C24 C23 C22 107.9(3)
C24 C23 Zr1 74.04(17)
C22 C23 Zr1 74.33(16)
C24 C23 H23 126.1
C22 C23 H23 126.1
Zr1 C23 H23 117.6
C23 C24 C25 108.1(3)
C23 C24 Zr1 73.38(17)
C25 C24 Zr1 73.16(17)
C23 C24 H24 126.0
C25 C24 H24 126.0
Zr1 C24 H24 119.3
C21 C25 C24 107.9(3)
C21 C25 Zr1 74.56(18)
C24 C25 Zr1 73.98(18)
C21 C25 H25 126.0
C24 C25 H25 126.0
Zr1 C25 H25 117.4
C32 C31 C35 108.5(3)
C32 C31 Zr1 72.03(17)
C35 C31 Zr1 74.05(17)
C32 C31 H31 125.7
C35 C31 H31 125.7
Zr1 C31 H31 120.0
C31 C32 C33 108.0(3)
C31 C32 Zr1 75.88(18)
C33 C32 Zr1 72.90(16)
C31 C32 H32 126.0
C33 C32 H32 126.0
Zr1 C32 H32 117.2
C34 C33 C32 108.1(3)
C34 C33 Zr1 75.95(15)
C32 C33 Zr1 74.01(16)
C34 C33 H33 126.0
C32 C33 H33 126.0
Zr1 C33 H33 116.2
C33 C34 C35 108.0(3)
C33 C34 Zr1 71.69(16)
C35 C34 Zr1 74.27(16)
C33 C34 H34 126.0
C35 C34 H34 126.0
Zr1 C34 H34 119.9
C31 C35 C34 107.4(3)
C31 C35 Zr1 73.78(17)
C34 C35 Zr1 73.31(16)
C31 C35 H35 126.3
C34 C35 H35 126.3
Zr1 C35 H35 118.6
C42 C41 C45 105.4(3)
C42 C41 B2 125.8(3)
C45 C41 B2 128.6(3)
C42 C41 Fe2 68.20(17)
C45 C41 Fe2 68.75(17)
B2 C41 Fe2 122.96(19)
C43 C42 C41 109.4(3)
C43 C42 Fe2 69.94(17)
C41 C42 Fe2 70.70(16)
C43 C42 H42 125.3
C41 C42 H42 125.3
Fe2 C42 H42 125.7
C44 C43 C42 108.0(3)
C44 C43 Fe2 70.49(17)
C42 C43 Fe2 69.00(16)
C44 C43 H43 126.0
C42 C43 H43 126.0
Fe2 C43 H43 126.1
C43 C44 C45 107.7(3)
C43 C44 Fe2 69.20(17)
C45 C44 Fe2 69.04(17)
C43 C44 H44 126.1
C45 C44 H44 126.1
Fe2 C44 H44 127.2
C44 C45 C41 109.4(3)
C44 C45 Fe2 70.19(17)
C41 C45 Fe2 70.18(16)
C44 C45 H45 125.3
C41 C45 H45 125.3
Fe2 C45 H45 125.9
C52 C51 C55 108.1(3)
C52 C51 Fe2 69.31(19)
C55 C51 Fe2 70.28(19)
C52 C51 H51 125.9
C55 C51 H51 125.9
Fe2 C51 H51 126.0
C53 C52 C51 108.5(3)
C53 C52 Fe2 70.3(2)
C51 C52 Fe2 70.28(19)
C53 C52 H52 125.8
C51 C52 H52 125.8
Fe2 C52 H52 125.3
C52 C53 C54 107.8(3)
C52 C53 Fe2 69.4(2)
C54 C53 Fe2 70.0(2)
C52 C53 H53 126.1
C54 C53 H53 126.1
Fe2 C53 H53 126.1
C53 C54 C55 107.7(3)
C53 C54 Fe2 69.5(2)
C55 C54 Fe2 69.91(19)
C53 C54 H54 126.2
C55 C54 H54 126.2
Fe2 C54 H54 126.0
C51 C55 C54 107.9(3)
C51 C55 Fe2 69.55(19)
C54 C55 Fe2 69.60(19)
C51 C55 H55 126.0
C54 C55 H55 126.0
Fe2 C55 H55 126.4

loop_
_geom_bond_atom_site_label_1
_geom_bond_atom_site_label_2
_geom_bond_distance
Zr1 C33 2.476(3)
Zr1 C25 2.485(3)
Zr1 C23 2.487(3)
Zr1 C32 2.490(3)
Zr1 C24 2.496(3)
Zr1 C22 2.506(3)
Zr1 C21 2.509(3)
Zr1 C34 2.530(3)
Zr1 C31 2.538(3)
Zr1 C35 2.542(3)
Zr1 B2 2.614(4)
Zr1 B1 2.644(3)
Zr1 H1A 2.27(3)
Zr1 H1B 2.03(4)
Zr1 H2A 2.07(3)
Zr1 H2B 1.97(4)
Fe1 C5 2.032(3)
Fe1 C2 2.038(3)
Fe1 C13 2.041(3)
Fe1 C14 2.043(3)
Fe1 C4 2.043(3)
Fe1 C3 2.046(3)
Fe1 C11 2.046(3)
Fe1 C15 2.049(3)
Fe1 C12 2.050(3)
Fe1 C1 2.068(3)
Fe2 C42 2.028(3)
Fe2 C52 2.033(3)
Fe2 C43 2.041(3)
Fe2 C45 2.042(3)
Fe2 C53 2.045(4)
Fe2 C51 2.046(3)
Fe2 C54 2.051(3)
Fe2 C55 2.055(3)
Fe2 C44 2.058(3)
Fe2 C41 2.062(3)
B1 C1 1.580(5)
B1 H1A 1.06(4)
B1 H1C 1.11(4)
B1 H1B 1.22(4)
B2 C41 1.582(5)
B2 H2A 1.17(4)
B2 H2B 1.16(4)
B2 H2C 1.24(3)
C1 C5 1.434(4)
C1 C2 1.435(5)
C2 C3 1.414(5)
C2 H2 0.9500
C3 C4 1.417(5)
C3 H3 0.9500
C4 C5 1.426(5)
C4 H4 0.9500
C5 H5 0.9500
C11 C12 1.418(5)
C11 C15 1.420(5)
C11 H11 0.9500
C12 C13 1.410(5)
C12 H12 0.9500
C13 C14 1.412(5)
C13 H13 0.9500
C14 C15 1.413(5)
C14 H14 0.9500
C15 H15 0.9500
C21 C22 1.399(5)
C21 C25 1.407(5)
C21 H21 0.9500
C22 C23 1.410(4)
C22 H22 0.9500
C23 C24 1.398(5)
C23 H23 0.9500
C24 C25 1.409(4)
C24 H24 0.9500
C25 H25 0.9500
C31 C32 1.391(5)
C31 C35 1.408(5)
C31 H31 0.9500
C32 C33 1.414(4)
C32 H32 0.9500
C33 C34 1.395(5)
C33 H33 0.9500
C34 C35 1.416(5)
C34 H34 0.9500
C35 H35 0.9500
C41 C42 1.436(4)
C41 C45 1.440(4)
C42 C43 1.427(4)
C42 H42 0.9500
C43 C44 1.412(5)
C43 H43 0.9500
C44 C45 1.428(5)
C44 H44 0.9500
C45 H45 0.9500
C51 C52 1.408(6)
C51 C55 1.408(5)
C51 H51 0.9500
C52 C53 1.406(6)
C52 H52 0.9500
C53 C54 1.419(5)
C53 H53 0.9500
C54 C55 1.421(5)
C54 H54 0.9500
C55 H55 0.9500

loop_
_geom_torsion_atom_site_label_1
_geom_torsion_atom_site_label_2
_geom_torsion_atom_site_label_3
_geom_torsion_atom_site_label_4
_geom_torsion
C33 Zr1 B1 C1 -47.3(3)
C25 Zr1 B1 C1 -153.2(2)
C23 Zr1 B1 C1 152.5(2)
C32 Zr1 B1 C1 -71.8(3)
C24 Zr1 B1 C1 -179.2(3)
C22 Zr1 B1 C1 157.4(2)
C21 Zr1 B1 C1 -162.9(2)
C34 Zr1 B1 C1 -13.0(3)
C31 Zr1 B1 C1 -54.4(2)
C35 Zr1 B1 C1 -22.4(2)
B2 Zr1 B1 C1 70.7(2)
C33 Zr1 B2 C41 44.0(3)
C25 Zr1 B2 C41 152.2(3)
C23 Zr1 B2 C41 173.1(3)
C32 Zr1 B2 C41 33.6(4)
C24 Zr1 B2 C41 -176.4(3)
C22 Zr1 B2 C41 139.9(3)
C21 Zr1 B2 C41 125.5(3)
C34 Zr1 B2 C41 18.6(3)
C31 Zr1 B2 C41 -7.0(4)
C35 Zr1 B2 C41 -10.1(3)
B1 Zr1 B2 C41 -97.8(3)
Zr1 B1 C1 C5 134.8(3)
Zr1 B1 C1 C2 -48.0(4)
Zr1 B1 C1 Fe1 -136.96(18)
C2 Fe1 C1 C5 -117.1(3)
C13 Fe1 C1 C5 -167.3(4)
C14 Fe1 C1 C5 49.9(4)
C4 Fe1 C1 C5 -36.98(18)
C3 Fe1 C1 C5 -80.48(19)
C11 Fe1 C1 C5 122.43(19)
C15 Fe1 C1 C5 80.7(2)
C12 Fe1 C1 C5 163.31(19)
C5 Fe1 C1 C2 117.1(3)
C13 Fe1 C1 C2 -50.3(4)
C14 Fe1 C1 C2 166.9(3)
C4 Fe1 C1 C2 80.1(2)
C3 Fe1 C1 C2 36.61(19)
C11 Fe1 C1 C2 -120.5(2)
C15 Fe1 C1 C2 -162.27(19)
C12 Fe1 C1 C2 -79.6(2)
C5 Fe1 C1 B1 -121.0(3)
C2 Fe1 C1 B1 121.9(3)
C13 Fe1 C1 B1 71.6(5)
C14 Fe1 C1 B1 -71.2(4)
C4 Fe1 C1 B1 -158.0(3)
C3 Fe1 C1 B1 158.5(3)
C11 Fe1 C1 B1 1.4(3)
C15 Fe1 C1 B1 -40.4(3)
C12 Fe1 C1 B1 42.3(3)
C5 C1 C2 C3 -0.4(3)
B1 C1 C2 C3 -178.1(3)
Fe1 C1 C2 C3 -59.2(2)
C5 C1 C2 Fe1 58.77(19)
B1 C1 C2 Fe1 -118.9(3)
C5 Fe1 C2 C3 81.9(2)
C13 Fe1 C2 C3 -77.2(2)
C14 Fe1 C2 C3 -42.7(5)
C4 Fe1 C2 C3 37.6(2)
C11 Fe1 C2 C3 -161.6(2)
C15 Fe1 C2 C3 163.4(3)
C12 Fe1 C2 C3 -118.9(2)
C1 Fe1 C2 C3 120.9(3)
C5 Fe1 C2 C1 -39.01(18)
C13 Fe1 C2 C1 161.89(19)
C14 Fe1 C2 C1 -163.7(4)
C4 Fe1 C2 C1 -83.3(2)
C3 Fe1 C2 C1 -120.9(3)
C11 Fe1 C2 C1 77.5(2)
C15 Fe1 C2 C1 42.5(4)
C12 Fe1 C2 C1 120.1(2)
C1 C2 C3 C4 0.4(3)
Fe1 C2 C3 C4 -59.2(2)
C1 C2 C3 Fe1 59.5(2)
C5 Fe1 C3 C2 -81.0(2)
C13 Fe1 C3 C2 122.7(2)
C14 Fe1 C3 C2 164.7(2)
C4 Fe1 C3 C2 -119.3(3)
C11 Fe1 C3 C2 45.3(5)
C15 Fe1 C3 C2 -160.7(4)
C12 Fe1 C3 C2 80.4(2)
C1 Fe1 C3 C2 -36.94(19)
C5 Fe1 C3 C4 38.3(2)
C2 Fe1 C3 C4 119.3(3)
C13 Fe1 C3 C4 -118.0(2)
C14 Fe1 C3 C4 -76.0(2)
C11 Fe1 C3 C4 164.6(3)
C15 Fe1 C3 C4 -41.3(5)
C12 Fe1 C3 C4 -160.3(2)
C1 Fe1 C3 C4 82.4(2)
C2 C3 C4 C5 -0.2(3)
Fe1 C3 C4 C5 -59.2(2)
C2 C3 C4 Fe1 59.1(2)
C5 Fe1 C4 C3 -118.5(3)
C2 Fe1 C4 C3 -37.6(2)
C13 Fe1 C4 C3 81.1(2)
C14 Fe1 C4 C3 123.1(2)
C11 Fe1 C4 C3 -163.0(4)
C15 Fe1 C4 C3 164.6(2)
C12 Fe1 C4 C3 48.6(4)
C1 Fe1 C4 C3 -81.6(2)
C2 Fe1 C4 C5 80.9(2)
C13 Fe1 C4 C5 -160.35(19)
C14 Fe1 C4 C5 -118.4(2)
C3 Fe1 C4 C5 118.5(3)
C11 Fe1 C4 C5 -44.5(5)
C15 Fe1 C4 C5 -76.9(2)
C12 Fe1 C4 C5 167.1(3)
C1 Fe1 C4 C5 36.97(18)
C3 C4 C5 C1 -0.1(3)
Fe1 C4 C5 C1 -59.8(2)
C3 C4 C5 Fe1 59.7(2)
C2 C1 C5 C4 0.3(3)
B1 C1 C5 C4 178.0(3)
Fe1 C1 C5 C4 59.2(2)
C2 C1 C5 Fe1 -58.92(19)
B1 C1 C5 Fe1 118.8(3)
C2 Fe1 C5 C4 -81.8(2)
C13 Fe1 C5 C4 48.3(4)
C14 Fe1 C5 C4 80.2(2)
C3 Fe1 C5 C4 -37.95(19)
C11 Fe1 C5 C4 163.37(19)
C15 Fe1 C5 C4 121.9(2)
C12 Fe1 C5 C4 -165.6(4)
C1 Fe1 C5 C4 -120.7(3)
C2 Fe1 C5 C1 38.97(18)
C13 Fe1 C5 C1 169.0(3)
C14 Fe1 C5 C1 -159.05(18)
C4 Fe1 C5 C1 120.7(3)
C3 Fe1 C5 C1 82.79(19)
C11 Fe1 C5 C1 -75.9(2)
C15 Fe1 C5 C1 -117.35(19)
C12 Fe1 C5 C1 -44.9(5)
C5 Fe1 C11 C12 164.4(2)
C2 Fe1 C11 C12 81.1(2)
C13 Fe1 C11 C12 -37.5(2)
C14 Fe1 C11 C12 -81.3(2)
C4 Fe1 C11 C12 -162.2(4)
C3 Fe1 C11 C12 48.1(5)
C15 Fe1 C11 C12 -118.9(3)
C1 Fe1 C11 C12 122.9(2)
C5 Fe1 C11 C15 -76.7(2)
C2 Fe1 C11 C15 -160.0(2)
C13 Fe1 C11 C15 81.4(2)
C14 Fe1 C11 C15 37.6(2)
C4 Fe1 C11 C15 -43.4(5)
C3 Fe1 C11 C15 167.0(3)
C12 Fe1 C11 C15 118.9(3)
C1 Fe1 C11 C15 -118.2(2)
C15 C11 C12 C13 -0.6(3)
Fe1 C11 C12 C13 59.1(2)
C15 C11 C12 Fe1 -59.7(2)
C5 Fe1 C12 C13 -160.8(4)
C2 Fe1 C12 C13 122.7(2)
C14 Fe1 C12 C13 -37.7(2)
C4 Fe1 C12 C13 44.7(4)
C3 Fe1 C12 C13 80.1(2)
C11 Fe1 C12 C13 -119.3(3)
C15 Fe1 C12 C13 -81.5(2)
C1 Fe1 C12 C13 165.49(19)
C5 Fe1 C12 C11 -41.5(5)
C2 Fe1 C12 C11 -118.0(2)
C13 Fe1 C12 C11 119.3(3)
C14 Fe1 C12 C11 81.6(2)
C4 Fe1 C12 C11 164.0(3)
C3 Fe1 C12 C11 -160.5(2)
C15 Fe1 C12 C11 37.9(2)
C1 Fe1 C12 C11 -75.2(2)
C11 C12 C13 C14 0.5(3)
Fe1 C12 C13 C14 59.7(2)
C11 C12 C13 Fe1 -59.2(2)
C5 Fe1 C13 C12 163.0(3)
C2 Fe1 C13 C12 -77.1(2)
C14 Fe1 C13 C12 119.1(3)
C4 Fe1 C13 C12 -161.7(2)
C3 Fe1 C13 C12 -119.0(2)
C11 Fe1 C13 C12 37.6(2)
C15 Fe1 C13 C12 81.5(2)
C1 Fe1 C13 C12 -39.1(5)
C5 Fe1 C13 C14 43.9(4)
C2 Fe1 C13 C14 163.81(19)
C4 Fe1 C13 C14 79.2(2)
C3 Fe1 C13 C14 121.9(2)
C11 Fe1 C13 C14 -81.5(2)
C15 Fe1 C13 C14 -37.58(19)
C12 Fe1 C13 C14 -119.1(3)
C1 Fe1 C13 C14 -158.2(3)
C12 C13 C14 C15 -0.2(3)
Fe1 C13 C14 C15 59.7(2)
C12 C13 C14 Fe1 -59.9(2)
C5 Fe1 C14 C13 -161.9(2)
C2 Fe1 C14 C13 -45.5(5)
C4 Fe1 C14 C13 -119.3(2)
C3 Fe1 C14 C13 -77.8(2)
C11 Fe1 C14 C13 81.4(2)
C15 Fe1 C14 C13 119.2(3)
C12 Fe1 C14 C13 37.6(2)
C1 Fe1 C14 C13 162.1(3)
C5 Fe1 C14 C15 78.9(2)
C2 Fe1 C14 C15 -164.7(4)
C13 Fe1 C14 C15 -119.2(3)
C4 Fe1 C14 C15 121.5(2)
C3 Fe1 C14 C15 162.9(2)
C11 Fe1 C14 C15 -37.8(2)
C12 Fe1 C14 C15 -81.6(2)
C1 Fe1 C14 C15 42.8(4)
C13 C14 C15 C11 -0.1(3)
Fe1 C14 C15 C11 59.3(2)
C13 C14 C15 Fe1 -59.5(2)
C12 C11 C15 C14 0.4(3)
Fe1 C11 C15 C14 -59.3(2)
C12 C11 C15 Fe1 59.7(2)
C5 Fe1 C15 C14 -119.1(2)
C2 Fe1 C15 C14 167.4(3)
C13 Fe1 C15 C14 37.6(2)
C4 Fe1 C15 C14 -77.2(2)
C3 Fe1 C15 C14 -46.2(5)
C11 Fe1 C15 C14 119.1(3)
C12 Fe1 C15 C14 81.3(2)
C1 Fe1 C15 C14 -161.67(19)
C5 Fe1 C15 C11 121.8(2)
C2 Fe1 C15 C11 48.3(4)
C13 Fe1 C15 C11 -81.4(2)
C14 Fe1 C15 C11 -119.1(3)
C4 Fe1 C15 C11 163.7(2)
C3 Fe1 C15 C11 -165.3(4)
C12 Fe1 C15 C11 -37.8(2)
C1 Fe1 C15 C11 79.2(2)
C33 Zr1 C21 C22 122.51(19)
C25 Zr1 C21 C22 -115.2(3)
C23 Zr1 C21 C22 -37.08(18)
C32 Zr1 C21 C22 156.2(2)
C24 Zr1 C21 C22 -77.56(19)
C34 Zr1 C21 C22 111.00(18)
C31 Zr1 C21 C22 167.86(18)
C35 Zr1 C21 C22 139.83(19)
B2 Zr1 C21 C22 27.2(2)
B1 Zr1 C21 C22 -97.0(2)
C33 Zr1 C21 C25 -122.33(19)
C23 Zr1 C21 C25 78.08(19)
C32 Zr1 C21 C25 -88.64(18)
C24 Zr1 C21 C25 37.60(18)
C22 Zr1 C21 C25 115.2(3)
C34 Zr1 C21 C25 -133.85(18)
C31 Zr1 C21 C25 -76.98(19)
C35 Zr1 C21 C25 -105.0(2)
B2 Zr1 C21 C25 142.36(17)
B1 Zr1 C21 C25 18.2(2)
C25 C21 C22 C23 0.1(4)
Zr1 C21 C22 C23 65.3(2)
C25 C21 C22 Zr1 -65.2(2)
C33 Zr1 C22 C21 -56.66(19)
C25 Zr1 C22 C21 37.20(18)
C23 Zr1 C22 C21 115.5(3)
C32 Zr1 C22 C21 -24.8(2)
C24 Zr1 C22 C21 78.1(2)
C34 Zr1 C22 C21 -83.2(2)
C31 Zr1 C22 C21 -18.2(3)
C35 Zr1 C22 C21 -74.1(3)
B2 Zr1 C22 C21 -153.9(2)
B1 Zr1 C22 C21 106.4(2)
C33 Zr1 C22 C23 -172.1(2)
C25 Zr1 C22 C23 -78.3(2)
C32 Zr1 C22 C23 -140.26(19)
C24 Zr1 C22 C23 -37.36(19)
C21 Zr1 C22 C23 -115.5(3)
C34 Zr1 C22 C23 161.34(19)
C31 Zr1 C22 C23 -133.7(2)
C35 Zr1 C22 C23 170.4(2)
B2 Zr1 C22 C23 90.6(2)
B1 Zr1 C22 C23 -9.1(2)
C21 C22 C23 C24 1.0(4)
Zr1 C22 C23 C24 67.0(2)
C21 C22 C23 Zr1 -66.0(2)
C33 Zr1 C23 C24 -104.1(2)
C25 Zr1 C23 C24 -37.10(18)
C32 Zr1 C23 C24 -60.1(2)
C22 Zr1 C23 C24 -114.3(3)
C21 Zr1 C23 C24 -77.7(2)
C34 Zr1 C23 C24 -146.3(2)
C31 Zr1 C23 C24 -18.1(3)
B2 Zr1 C23 C24 161.7(2)
B1 Zr1 C23 C24 58.1(2)
C33 Zr1 C23 C22 10.2(3)
C25 Zr1 C23 C22 77.2(2)
C32 Zr1 C23 C22 54.2(2)
C24 Zr1 C23 C22 114.3(3)
C21 Zr1 C23 C22 36.60(19)
C34 Zr1 C23 C22 -32.0(3)
C31 Zr1 C23 C22 96.2(3)
B2 Zr1 C23 C22 -83.9(2)
B1 Zr1 C23 C22 172.4(2)
C22 C23 C24 C25 -1.7(3)
Zr1 C23 C24 C25 65.5(2)
C22 C23 C24 Zr1 -67.2(2)
C33 Zr1 C24 C23 103.9(2)
C25 Zr1 C24 C23 115.4(3)
C32 Zr1 C24 C23 136.15(19)
C22 Zr1 C24 C23 37.62(18)
C21 Zr1 C24 C23 77.9(2)
C34 Zr1 C24 C23 105.0(4)
C31 Zr1 C24 C23 170.40(18)
C35 Zr1 C24 C23 -171.1(2)
B2 Zr1 C24 C23 -19.6(2)
B1 Zr1 C24 C23 -118.2(2)
C33 Zr1 C24 C25 -11.4(2)
C23 Zr1 C24 C25 -115.4(3)
C32 Zr1 C24 C25 20.8(2)
C22 Zr1 C24 C25 -77.7(2)
C21 Zr1 C24 C25 -37.44(18)
C34 Zr1 C24 C25 -10.3(4)
C31 Zr1 C24 C25 55.0(2)
C35 Zr1 C24 C25 73.6(3)
B2 Zr1 C24 C25 -135.00(19)
B1 Zr1 C24 C25 126.4(2)
C22 C21 C25 C24 -1.2(3)
Zr1 C21 C25 C24 -67.0(2)
C22 C21 C25 Zr1 65.9(2)
C23 C24 C25 C21 1.8(3)
Zr1 C24 C25 C21 67.4(2)
C23 C24 C25 Zr1 -65.6(2)
C33 Zr1 C25 C21 56.84(18)
C23 Zr1 C25 C21 -77.55(19)
C32 Zr1 C25 C21 85.29(19)
C24 Zr1 C25 C21 -114.3(3)
C22 Zr1 C25 C21 -36.80(17)
C34 Zr1 C25 C21 61.6(2)
C31 Zr1 C25 C21 111.22(18)
C35 Zr1 C25 C21 104.4(2)
B2 Zr1 C25 C21 -51.8(2)
B1 Zr1 C25 C21 -165.40(18)
C33 Zr1 C25 C24 171.16(19)
C23 Zr1 C25 C24 36.77(18)
C32 Zr1 C25 C24 -160.4(2)
C22 Zr1 C25 C24 77.5(2)
C21 Zr1 C25 C24 114.3(3)
C34 Zr1 C25 C24 175.91(18)
C31 Zr1 C25 C24 -134.47(19)
C35 Zr1 C25 C24 -141.27(19)
B2 Zr1 C25 C24 62.5(2)
B1 Zr1 C25 C24 -51.1(2)
C33 Zr1 C31 C32 38.11(19)
C25 Zr1 C31 C32 -54.2(2)
C23 Zr1 C31 C32 -69.8(3)
C24 Zr1 C31 C32 -81.0(2)
C22 Zr1 C31 C32 -11.7(3)
C21 Zr1 C31 C32 -21.9(2)
C34 Zr1 C31 C32 78.6(2)
C35 Zr1 C31 C32 116.1(3)
B2 Zr1 C31 C32 110.4(2)
B1 Zr1 C31 C32 -148.0(2)
C33 Zr1 C31 C35 -78.0(2)
C25 Zr1 C31 C35 -170.3(2)
C23 Zr1 C31 C35 174.1(2)
C32 Zr1 C31 C35 -116.1(3)
C24 Zr1 C31 C35 162.89(18)
C22 Zr1 C31 C35 -127.8(2)
C21 Zr1 C31 C35 -138.06(19)
C34 Zr1 C31 C35 -37.49(19)
B2 Zr1 C31 C35 -5.7(2)
B1 Zr1 C31 C35 95.9(2)
C35 C31 C32 C33 -0.8(3)
Zr1 C31 C32 C33 -66.40(19)
C35 C31 C32 Zr1 65.6(2)
C33 Zr1 C32 C31 -114.2(3)
C25 Zr1 C32 C31 125.7(2)
C23 Zr1 C32 C31 144.5(2)
C24 Zr1 C32 C31 114.4(2)
C22 Zr1 C32 C31 172.16(19)
C21 Zr1 C32 C31 159.0(2)
C34 Zr1 C32 C31 -76.9(2)
C35 Zr1 C32 C31 -36.41(19)
B2 Zr1 C32 C31 -95.3(2)
B1 Zr1 C32 C31 34.0(2)
C25 Zr1 C32 C33 -120.1(2)
C23 Zr1 C32 C33 -101.3(2)
C24 Zr1 C32 C33 -131.35(19)
C22 Zr1 C32 C33 -73.6(2)
C21 Zr1 C32 C33 -86.8(2)
C34 Zr1 C32 C33 37.31(18)
C31 Zr1 C32 C33 114.2(3)
C35 Zr1 C32 C33 77.8(2)
B2 Zr1 C32 C33 18.9(3)
B1 Zr1 C32 C33 148.21(19)
C31 C32 C33 C34 -0.6(3)
Zr1 C32 C33 C34 -68.96(19)
C31 C32 C33 Zr1 68.4(2)
C25 Zr1 C33 C34 173.14(19)
C23 Zr1 C33 C34 -137.87(19)
C32 Zr1 C33 C34 113.8(3)
C24 Zr1 C33 C34 179.37(18)
C22 Zr1 C33 C34 -132.34(19)
C21 Zr1 C33 C34 -159.4(2)
C31 Zr1 C33 C34 76.9(2)
C35 Zr1 C33 C34 36.78(19)
B2 Zr1 C33 C34 -51.6(2)
B1 Zr1 C33 C34 68.2(2)
C25 Zr1 C33 C32 59.3(2)
C23 Zr1 C33 C32 108.3(2)
C24 Zr1 C33 C32 65.5(2)
C22 Zr1 C33 C32 113.8(2)
C21 Zr1 C33 C32 86.7(2)
C34 Zr1 C33 C32 -113.8(3)
C31 Zr1 C33 C32 -36.9(2)
C35 Zr1 C33 C32 -77.1(2)
B2 Zr1 C33 C32 -165.5(2)
B1 Zr1 C33 C32 -45.6(3)
C32 C33 C34 C35 1.7(3)
Zr1 C33 C34 C35 -65.94(19)
C32 C33 C34 Zr1 67.65(19)
C25 Zr1 C34 C33 -8.8(2)
C23 Zr1 C34 C33 74.8(3)
C32 Zr1 C34 C33 -38.19(18)
C24 Zr1 C34 C33 -1.6(4)
C22 Zr1 C34 C33 55.9(2)
C21 Zr1 C34 C33 21.5(2)
C31 Zr1 C34 C33 -78.3(2)
C35 Zr1 C34 C33 -115.5(3)
B2 Zr1 C34 C33 127.6(2)
B1 Zr1 C34 C33 -133.13(19)
C33 Zr1 C34 C35 115.5(3)
C25 Zr1 C34 C35 106.7(2)
C23 Zr1 C34 C35 -169.7(2)
C32 Zr1 C34 C35 77.4(2)
C24 Zr1 C34 C35 114.0(4)
C22 Zr1 C34 C35 171.43(19)
C21 Zr1 C34 C35 137.0(2)
C31 Zr1 C34 C35 37.2(2)
B2 Zr1 C34 C35 -116.9(2)
B1 Zr1 C34 C35 -17.6(2)
C32 C31 C35 C34 1.9(3)
Zr1 C31 C35 C34 66.13(19)
C32 C31 C35 Zr1 -64.3(2)
C33 C34 C35 C31 -2.2(3)
Zr1 C34 C35 C31 -66.4(2)
C33 C34 C35 Zr1 64.24(19)
C33 Zr1 C35 C31 77.7(2)
C25 Zr1 C35 C31 12.7(3)
C32 Zr1 C35 C31 36.31(19)
C24 Zr1 C35 C31 -30.9(3)
C22 Zr1 C35 C31 99.3(3)
C21 Zr1 C35 C31 56.4(2)
C34 Zr1 C35 C31 114.4(3)
B2 Zr1 C35 C31 175.4(2)
B1 Zr1 C35 C31 -81.1(2)
C33 Zr1 C35 C34 -36.70(19)
C25 Zr1 C35 C34 -101.7(2)
C32 Zr1 C35 C34 -78.0(2)
C24 Zr1 C35 C34 -145.2(2)
C22 Zr1 C35 C34 -15.1(3)
C21 Zr1 C35 C34 -57.9(3)
C31 Zr1 C35 C34 -114.4(3)
B2 Zr1 C35 C34 61.0(2)
B1 Zr1 C35 C34 164.5(2)
Zr1 B2 C41 C42 -155.2(2)
Zr1 B2 C41 C45 31.3(5)
Zr1 B2 C41 Fe2 119.3(2)
C52 Fe2 C41 C42 -79.2(2)
C43 Fe2 C41 C42 37.33(17)
C45 Fe2 C41 C42 117.6(2)
C53 Fe2 C41 C42 -49.0(4)
C51 Fe2 C41 C42 -120.54(19)
C54 Fe2 C41 C42 169.2(3)
C55 Fe2 C41 C42 -161.27(18)
C44 Fe2 C41 C42 80.53(18)
C42 Fe2 C41 C45 -117.6(2)
C52 Fe2 C41 C45 163.3(2)
C43 Fe2 C41 C45 -80.26(19)
C53 Fe2 C41 C45 -166.6(3)
C51 Fe2 C41 C45 121.9(2)
C54 Fe2 C41 C45 51.6(4)
C55 Fe2 C41 C45 81.1(2)
C44 Fe2 C41 C45 -37.06(18)
C42 Fe2 C41 B2 119.4(3)
C52 Fe2 C41 B2 40.2(3)
C43 Fe2 C41 B2 156.7(3)
C45 Fe2 C41 B2 -123.0(3)
C53 Fe2 C41 B2 70.4(4)
C51 Fe2 C41 B2 -1.1(3)
C54 Fe2 C41 B2 -71.4(5)
C55 Fe2 C41 B2 -41.9(3)
C44 Fe2 C41 B2 -160.1(3)
C45 C41 C42 C43 -0.4(3)
B2 C41 C42 C43 -175.1(3)
Fe2 C41 C42 C43 -59.4(2)
C45 C41 C42 Fe2 58.97(19)
B2 C41 C42 Fe2 -115.7(3)
C52 Fe2 C42 C43 -121.0(2)
C45 Fe2 C42 C43 81.4(2)
C53 Fe2 C42 C43 -79.8(2)
C51 Fe2 C42 C43 -162.3(2)
C54 Fe2 C42 C43 -49.5(4)
C55 Fe2 C42 C43 167.8(3)
C44 Fe2 C42 C43 37.41(19)
C41 Fe2 C42 C43 120.2(2)
C52 Fe2 C42 C41 118.8(2)
C43 Fe2 C42 C41 -120.2(2)
C45 Fe2 C42 C41 -38.77(17)
C53 Fe2 C42 C41 159.99(19)
C51 Fe2 C42 C41 77.5(2)
C54 Fe2 C42 C41 -169.7(3)
C55 Fe2 C42 C41 47.6(4)
C44 Fe2 C42 C41 -82.77(18)
C41 C42 C43 C44 -0.1(3)
Fe2 C42 C43 C44 -59.9(2)
C41 C42 C43 Fe2 59.9(2)
C42 Fe2 C43 C44 119.2(3)
C52 Fe2 C43 C44 -163.6(2)
C45 Fe2 C43 C44 37.64(19)
C53 Fe2 C43 C44 -121.9(2)
C51 Fe2 C43 C44 164.1(4)
C54 Fe2 C43 C44 -80.2(2)
C55 Fe2 C43 C44 -48.1(5)
C41 Fe2 C43 C44 81.8(2)
C52 Fe2 C43 C42 77.2(2)
C45 Fe2 C43 C42 -81.52(19)
C53 Fe2 C43 C42 118.9(2)
C51 Fe2 C43 C42 44.9(5)
C54 Fe2 C43 C42 160.69(19)
C55 Fe2 C43 C42 -167.2(4)
C44 Fe2 C43 C42 -119.2(3)
C41 Fe2 C43 C42 -37.37(17)
C42 C43 C44 C45 0.6(3)
Fe2 C43 C44 C45 -58.5(2)
C42 C43 C44 Fe2 59.0(2)
C42 Fe2 C44 C43 -38.09(19)
C52 Fe2 C44 C43 41.6(5)
C45 Fe2 C44 C43 -119.6(3)
C53 Fe2 C44 C43 76.8(2)
C51 Fe2 C44 C43 -163.3(4)
C54 Fe2 C44 C43 119.3(2)
C55 Fe2 C44 C43 161.6(2)
C41 Fe2 C44 C43 -82.3(2)
C42 Fe2 C44 C45 81.54(19)
C52 Fe2 C44 C45 161.2(4)
C43 Fe2 C44 C45 119.6(3)
C53 Fe2 C44 C45 -163.58(19)
C51 Fe2 C44 C45 -43.7(5)
C54 Fe2 C44 C45 -121.1(2)
C55 Fe2 C44 C45 -78.7(2)
C41 Fe2 C44 C45 37.31(18)
C43 C44 C45 C41 -0.9(3)
Fe2 C44 C45 C41 -59.4(2)
C43 C44 C45 Fe2 58.6(2)
C42 C41 C45 C44 0.8(3)
B2 C41 C45 C44 175.3(3)
Fe2 C41 C45 C44 59.4(2)
C42 C41 C45 Fe2 -58.61(19)
B2 C41 C45 Fe2 115.9(3)
C42 Fe2 C45 C44 -81.55(19)
C52 Fe2 C45 C44 -161.9(4)
C43 Fe2 C45 C44 -37.22(19)
C53 Fe2 C45 C44 44.3(5)
C51 Fe2 C45 C44 163.3(2)
C54 Fe2 C45 C44 79.0(2)
C55 Fe2 C45 C44 121.2(2)
C41 Fe2 C45 C44 -120.4(3)
C42 Fe2 C45 C41 38.81(17)
C52 Fe2 C45 C41 -41.6(4)
C43 Fe2 C45 C41 83.13(18)
C53 Fe2 C45 C41 164.7(4)
C51 Fe2 C45 C41 -76.4(2)
C54 Fe2 C45 C41 -160.66(18)
C55 Fe2 C45 C41 -118.49(19)
C44 Fe2 C45 C41 120.4(3)
C42 Fe2 C51 C52 77.2(3)
C43 Fe2 C51 C52 44.0(5)
C45 Fe2 C51 C52 160.9(2)
C53 Fe2 C51 C52 -37.6(2)
C54 Fe2 C51 C52 -81.5(3)
C55 Fe2 C51 C52 -119.2(3)
C44 Fe2 C51 C52 -166.6(4)
C41 Fe2 C51 C52 119.2(2)
C42 Fe2 C51 C55 -163.5(2)
C52 Fe2 C51 C55 119.2(3)
C43 Fe2 C51 C55 163.2(3)
C45 Fe2 C51 C55 -79.9(3)
C53 Fe2 C51 C55 81.6(2)
C54 Fe2 C51 C55 37.7(2)
C44 Fe2 C51 C55 -47.3(5)
C41 Fe2 C51 C55 -121.6(2)
C55 C51 C52 C53 0.3(4)
Fe2 C51 C52 C53 60.1(2)
C55 C51 C52 Fe2 -59.8(2)
C42 Fe2 C52 C53 120.3(2)
C43 Fe2 C52 C53 78.4(3)
C45 Fe2 C52 C53 -166.7(3)
C51 Fe2 C52 C53 -119.1(3)
C54 Fe2 C52 C53 -37.8(2)
C55 Fe2 C52 C53 -81.7(2)
C44 Fe2 C52 C53 47.8(5)
C41 Fe2 C52 C53 162.7(2)
C42 Fe2 C52 C51 -120.6(2)
C43 Fe2 C52 C51 -162.5(2)
C45 Fe2 C52 C51 -47.6(5)
C53 Fe2 C52 C51 119.1(3)
C54 Fe2 C52 C51 81.3(2)
C55 Fe2 C52 C51 37.4(2)
C44 Fe2 C52 C51 166.9(3)
C41 Fe2 C52 C51 -78.2(2)
C51 C52 C53 C54 -0.5(4)
Fe2 C52 C53 C54 59.6(2)
C51 C52 C53 Fe2 -60.1(2)
C42 Fe2 C53 C52 -77.4(3)
C43 Fe2 C53 C52 -120.1(2)
C45 Fe2 C53 C52 165.3(4)
C51 Fe2 C53 C52 37.7(2)
C54 Fe2 C53 C52 119.0(3)
C55 Fe2 C53 C52 81.2(2)
C44 Fe2 C53 C52 -161.4(2)
C41 Fe2 C53 C52 -41.6(4)
C42 Fe2 C53 C54 163.6(2)
C52 Fe2 C53 C54 -119.0(3)
C43 Fe2 C53 C54 120.9(2)
C45 Fe2 C53 C54 46.3(5)
C51 Fe2 C53 C54 -81.4(2)
C55 Fe2 C53 C54 -37.9(2)
C44 Fe2 C53 C54 79.5(2)
C41 Fe2 C53 C54 -160.6(3)
C52 C53 C54 C55 0.5(4)
Fe2 C53 C54 C55 59.7(2)
C52 C53 C54 Fe2 -59.3(2)
C42 Fe2 C54 C53 -41.2(5)
C52 Fe2 C54 C53 37.6(2)
C43 Fe2 C54 C53 -77.8(3)
C45 Fe2 C54 C53 -162.9(2)
C51 Fe2 C54 C53 81.4(2)
C55 Fe2 C54 C53 118.8(3)
C44 Fe2 C54 C53 -120.2(2)
C41 Fe2 C54 C53 158.5(3)
C42 Fe2 C54 C55 -160.0(3)
C52 Fe2 C54 C55 -81.2(2)
C43 Fe2 C54 C55 163.4(2)
C45 Fe2 C54 C55 78.3(2)
C53 Fe2 C54 C55 -118.8(3)
C51 Fe2 C54 C55 -37.4(2)
C44 Fe2 C54 C55 121.0(2)
C41 Fe2 C54 C55 39.7(5)
C52 C51 C55 C54 0.0(4)
Fe2 C51 C55 C54 -59.2(2)
C52 C51 C55 Fe2 59.2(2)
C53 C54 C55 C51 -0.3(4)
Fe2 C54 C55 C51 59.2(2)
C53 C54 C55 Fe2 -59.5(2)
C42 Fe2 C55 C51 40.9(5)
C52 Fe2 C55 C51 -37.6(2)
C43 Fe2 C55 C51 -162.5(4)
C45 Fe2 C55 C51 119.3(2)
C53 Fe2 C55 C51 -81.4(3)
C54 Fe2 C55 C51 -119.3(3)
C44 Fe2 C55 C51 161.9(2)
C41 Fe2 C55 C51 76.1(3)
C42 Fe2 C55 C54 160.1(3)
C52 Fe2 C55 C54 81.6(2)
C43 Fe2 C55 C54 -43.2(5)
C45 Fe2 C55 C54 -121.4(2)
C53 Fe2 C55 C54 37.9(2)
C51 Fe2 C55 C54 119.3(3)
C44 Fe2 C55 C54 -78.9(3)
C41 Fe2 C55 C54 -164.7(2)
